data_2237482
loop_
_publ_author_name
'Zhu, Gang'
'Jiao, Bao-Juan'

_publ_section_title
;
 Bis{2-bromo-4-chloro-6-[(<i>E</i>)-(2,6-dimethylphenyl)iminomethyl]phenolato-\k^2^<i>N</i>,<i>O</i>}cobalt(II)
;
_journal_coeditor_code HB7032
_journal_issue 3
_journal_name_full 'Acta Crystallographica Section E'
_journal_page_first m156
_journal_paper_doi 10.1107/S1600536813003747
_journal_volume 69
_journal_year 2013
_chemical_formula_iupac '[Co (C15 H12 Br Cl N O)2]'
_chemical_formula_moiety 'C30 H24 Br2 Cl2 Co N2 O2'
_chemical_formula_sum 'C30 H24 Br2 Cl2 Co N2 O2'
_chemical_formula_weight 734.16
_chemical_name_systematic
Bis{2-bromo-4-chloro-6-[(<i>E</i>)-(2,6-dimethylphenyl)iminomethyl]phenolato-\k^2^<i>N</i>,<i>O</i>}cobalt(II)
_space_group_IT_number 14
_symmetry_cell_setting monoclinic
_symmetry_space_group_name_Hall '-P 2ybc'
_symmetry_space_group_name_H-M 'P 1 21/c 1'
_atom_sites_solution_hydrogens geom
_atom_sites_solution_primary direct
_atom_sites_solution_secondary difmap
_audit_creation_method SHELXL-97
_cell_angle_alpha 90.00
_cell_angle_beta 114.380(2)
_cell_angle_gamma 90.00
_cell_formula_units_Z 4
_cell_length_a 11.608(2)
_cell_length_b 24.157(4)
_cell_length_c 11.354(2)
_cell_measurement_reflns_used 10097
_cell_measurement_temperature 153(2)
_cell_measurement_theta_max 29.123
_cell_measurement_theta_min 2.103
_cell_volume 2899.9(9)
_computing_cell_refinement 'CrystalClear (Rigaku, 2008)'
_computing_data_collection 'CrystalClear (Rigaku, 2008)'
_computing_data_reduction 'CrystalClear (Rigaku, 2008)'
_computing_molecular_graphics 'SHELTXL (Sheldrick, 2008)'
_computing_publication_material 'SHELXL97 (Sheldrick, 2008)'
_computing_structure_refinement 'SHELXL97 (Sheldrick, 2008)'
_computing_structure_solution 'SHELXS97 (Sheldrick, 2008)'
_diffrn_ambient_temperature 153(2)
_diffrn_detector_area_resol_mean 28.5714
_diffrn_measured_fraction_theta_full 0.990
_diffrn_measured_fraction_theta_max 0.990
_diffrn_measurement_device_type 'Rigaku AFC10/Saturn724+'
_diffrn_measurement_method 'phi and omega scans'
_diffrn_radiation_monochromator graphite
_diffrn_radiation_source 'Rotating Anode'
_diffrn_radiation_type MoK\a
_diffrn_radiation_wavelength 0.71073
_diffrn_reflns_av_R_equivalents 0.0469
_diffrn_reflns_av_sigmaI/netI 0.0440
_diffrn_reflns_limit_h_max 15
_diffrn_reflns_limit_h_min -15
_diffrn_reflns_limit_k_max 32
_diffrn_reflns_limit_k_min -33
_diffrn_reflns_limit_l_max 15
_diffrn_reflns_limit_l_min -15
_diffrn_reflns_number 32947
_diffrn_reflns_theta_full 29.12
_diffrn_reflns_theta_max 29.12
_diffrn_reflns_theta_min 2.27
_diffrn_standards_decay_% 0
_diffrn_standards_interval_count 0
_diffrn_standards_interval_time 0
_diffrn_standards_number 0
_exptl_absorpt_coefficient_mu 3.563
_exptl_absorpt_correction_T_max 0.6827
_exptl_absorpt_correction_T_min 0.2742
_exptl_absorpt_correction_type multi-scan
_exptl_absorpt_process_details '(CrystalClear; Rigaku, 2008)'
_exptl_crystal_colour Red
_exptl_crystal_density_diffrn 1.682
_exptl_crystal_density_method 'not measured'
_exptl_crystal_description Chunk
_exptl_crystal_F_000 1460
_exptl_crystal_size_max 0.49
_exptl_crystal_size_mid 0.27
_exptl_crystal_size_min 0.12
_refine_diff_density_max 0.539
_refine_diff_density_min -0.634
_refine_ls_extinction_method none
_refine_ls_goodness_of_fit_ref 1.001
_refine_ls_hydrogen_treatment constr
_refine_ls_matrix_type full
_refine_ls_number_parameters 356
_refine_ls_number_reflns 7718
_refine_ls_number_restraints 0
_refine_ls_restrained_S_all 1.001
_refine_ls_R_factor_all 0.0530
_refine_ls_R_factor_gt 0.0438
_refine_ls_shift/su_max 0.002
_refine_ls_shift/su_mean 0.000
_refine_ls_structure_factor_coef Fsqd
_refine_ls_weighting_details 'calc w=1/[\s^2^(Fo^2^)+(0.0651P)^2^+0.5160P] where P=(Fo^2^+2Fc^2^)/3'
_refine_ls_weighting_scheme calc
_refine_ls_wR_factor_gt 0.1126
_refine_ls_wR_factor_ref 0.1194
_reflns_number_gt 6813
_reflns_number_total 7718
_reflns_threshold_expression I>2\s(I)
_cod_data_source_file hb7032.cif
_cod_data_source_block I
_cod_original_cell_volume 2899.8(9)
_cod_original_sg_symbol_H-M 'P 21/c'
_cod_database_code 2237482
_cod_database_fobs_code 2237482

loop_
_symmetry_equiv_pos_as_xyz
'x, y, z'
'-x, y+1/2, -z+1/2'
'-x, -y, -z'
'x, -y-1/2, z-1/2'

loop_
_atom_site_type_symbol
_atom_site_label
_atom_site_fract_x
_atom_site_fract_y
_atom_site_fract_z
_atom_site_U_iso_or_equiv
_atom_site_adp_type
_atom_site_calc_flag
_atom_site_refinement_flags
_atom_site_occupancy
_atom_site_symmetry_multiplicity
Co Co1 0.26654(3) 0.662257(15) 0.69368(3) 0.02274(10) Uani d . 1 1
Br Br1 0.57530(3) 0.644847(13) 1.13829(3) 0.03965(10) Uani d . 1 1
Br Br2 -0.09274(3) 0.764024(13) 0.69082(3) 0.04195(10) Uani d . 1 1
Cl Cl1 0.36329(7) 0.44165(3) 1.15246(7) 0.03762(18) Uani d . 1 1
Cl Cl2 -0.01848(7) 0.91557(3) 0.36421(7) 0.03602(17) Uani d . 1 1
O O1 0.37754(18) 0.64192(7) 0.86650(17) 0.0264(4) Uani d . 1 1
O O2 0.14215(17) 0.71526(7) 0.68464(18) 0.0272(4) Uani d . 1 1
N N1 0.2067(2) 0.58493(9) 0.6390(2) 0.0234(5) Uani d . 1 1
N N2 0.34280(19) 0.70873(9) 0.60062(19) 0.0208(4) Uani d . 1 1
C C1 0.2975(2) 0.54925(11) 0.8618(2) 0.0231(5) Uani d . 1 1
C C2 0.2949(2) 0.50225(11) 0.9335(3) 0.0270(6) Uani d . 1 1
H H2 0.2416 0.4720 0.8913 0.032 Uiso calc R 1 1
C C3 0.3687(2) 0.49968(11) 1.0639(3) 0.0277(6) Uani d . 1 1
C C4 0.4516(3) 0.54284(12) 1.1261(3) 0.0287(6) Uani d . 1 1
H H4 0.5049 0.5406 1.2158 0.034 Uiso calc R 1 1
C C5 0.4548(3) 0.58833(11) 1.0562(2) 0.0259(6) Uani d . 1 1
C C6 0.3753(2) 0.59526(10) 0.9230(2) 0.0225(5) Uani d . 1 1
C C7 0.2230(2) 0.54617(11) 0.7227(3) 0.0254(5) Uani d . 1 1
H H7 0.1819 0.5119 0.6900 0.030 Uiso calc R 1 1
C C8 0.1440(2) 0.57063(11) 0.5034(2) 0.0239(5) Uani d . 1 1
C C9 0.2103(3) 0.53997(11) 0.4467(3) 0.0291(6) Uani d . 1 1
C C10 0.1533(3) 0.53156(12) 0.3131(3) 0.0326(6) Uani d . 1 1
H H10 0.1964 0.5108 0.2726 0.039 Uiso calc R 1 1
C C11 0.0347(3) 0.55301(12) 0.2391(3) 0.0320(6) Uani d . 1 1
H H11 -0.0025 0.5475 0.1481 0.038 Uiso calc R 1 1
C C12 -0.0294(3) 0.58239(11) 0.2975(3) 0.0297(6) Uani d . 1 1
H H12 -0.1105 0.5971 0.2456 0.036 Uiso calc R 1 1
C C13 0.0222(3) 0.59107(12) 0.4314(3) 0.0280(6) Uani d . 1 1
C C14 0.3415(3) 0.51866(15) 0.5239(3) 0.0443(8) Uani d . 1 1
H H14A 0.3946 0.5487 0.5766 0.053 Uiso calc R 1 1
H H14B 0.3773 0.5047 0.4651 0.053 Uiso calc R 1 1
H H14C 0.3382 0.4886 0.5804 0.053 Uiso calc R 1 1
C C15 -0.0532(3) 0.62008(16) 0.4928(3) 0.0455(8) Uani d . 1 1
H H15A -0.0562 0.5971 0.5626 0.055 Uiso calc R 1 1
H H15B -0.1394 0.6265 0.4277 0.055 Uiso calc R 1 1
H H15C -0.0134 0.6556 0.5282 0.055 Uiso calc R 1 1
C C16 0.1773(2) 0.77951(10) 0.5396(2) 0.0210(5) Uani d . 1 1
C C17 0.1093(2) 0.75899(10) 0.6102(2) 0.0208(5) Uani d . 1 1
C C18 0.0010(2) 0.78977(11) 0.5987(3) 0.0247(5) Uani d . 1 1
C C19 -0.0383(2) 0.83669(11) 0.5250(3) 0.0244(5) Uani d . 1 1
H H19 -0.1116 0.8560 0.5198 0.029 Uiso calc R 1 1
C C20 0.0307(2) 0.85564(11) 0.4578(3) 0.0250(5) Uani d . 1 1
C C21 0.1359(2) 0.82777(10) 0.4642(2) 0.0231(5) Uani d . 1 1
H H21 0.1815 0.8412 0.4173 0.028 Uiso calc R 1 1
C C22 0.2909(2) 0.75423(11) 0.5415(2) 0.0221(5) Uani d . 1 1
H H22 0.3315 0.7727 0.4952 0.027 Uiso calc R 1 1
C C23 0.4569(2) 0.68953(11) 0.5936(2) 0.0234(5) Uani d . 1 1
C C24 0.5715(2) 0.69448(11) 0.7039(3) 0.0269(6) Uani d . 1 1
C C25 0.6783(3) 0.67082(13) 0.6988(3) 0.0376(7) Uani d . 1 1
H H25 0.7568 0.6735 0.7721 0.045 Uiso calc R 1 1
C C26 0.6736(3) 0.64344(14) 0.5902(4) 0.0452(9) Uani d . 1 1
H H26 0.7476 0.6267 0.5900 0.054 Uiso calc R 1 1
C C27 0.5609(3) 0.64060(13) 0.4820(3) 0.0405(8) Uani d . 1 1
H H27 0.5586 0.6225 0.4067 0.049 Uiso calc R 1 1
C C28 0.4499(3) 0.66366(12) 0.4805(3) 0.0288(6) Uani d . 1 1
C C29 0.5791(3) 0.72459(13) 0.8230(3) 0.0357(7) Uani d . 1 1
H H29A 0.5418 0.7016 0.8693 0.043 Uiso calc R 1 1
H H29B 0.5325 0.7596 0.7977 0.043 Uiso calc R 1 1
H H29C 0.6678 0.7322 0.8794 0.043 Uiso calc R 1 1
C C30 0.3284(3) 0.66150(13) 0.3601(3) 0.0387(7) Uani d . 1 1
H H30A 0.2577 0.6540 0.3838 0.046 Uiso calc R 1 1
H H30B 0.3336 0.6320 0.3032 0.046 Uiso calc R 1 1
H H30C 0.3148 0.6971 0.3148 0.046 Uiso calc R 1 1

loop_
_atom_site_aniso_label
_atom_site_aniso_U_11
_atom_site_aniso_U_22
_atom_site_aniso_U_33
_atom_site_aniso_U_12
_atom_site_aniso_U_13
_atom_site_aniso_U_23
Co1 0.02424(18) 0.02062(18) 0.02371(19) 0.00174(13) 0.01026(15) 0.00289(14)
Br1 0.04535(19) 0.03466(18) 0.02708(17) -0.00775(13) 0.00302(14) -0.00110(12)
Br2 0.03983(18) 0.03857(19) 0.0633(2) 0.01156(13) 0.03721(17) 0.01945(15)
Cl1 0.0409(4) 0.0365(4) 0.0354(4) 0.0004(3) 0.0157(3) 0.0140(3)
Cl2 0.0365(4) 0.0288(4) 0.0433(4) 0.0091(3) 0.0170(3) 0.0161(3)
O1 0.0289(10) 0.0226(10) 0.0251(10) 0.0012(7) 0.0084(8) 0.0037(8)
O2 0.0294(10) 0.0232(10) 0.0340(10) 0.0063(7) 0.0182(8) 0.0091(8)
N1 0.0228(11) 0.0236(11) 0.0233(11) -0.0004(8) 0.0090(9) 0.0003(9)
N2 0.0201(10) 0.0213(11) 0.0214(10) 0.0011(8) 0.0091(8) 0.0013(8)
C1 0.0225(12) 0.0230(13) 0.0239(13) 0.0043(9) 0.0098(10) 0.0019(10)
C2 0.0248(13) 0.0244(14) 0.0317(14) 0.0003(10) 0.0115(11) 0.0022(11)
C3 0.0270(13) 0.0263(14) 0.0327(15) 0.0033(11) 0.0154(12) 0.0093(12)
C4 0.0299(14) 0.0336(15) 0.0229(13) 0.0062(11) 0.0113(11) 0.0032(11)
C5 0.0278(13) 0.0241(13) 0.0241(13) 0.0021(10) 0.0089(11) -0.0011(11)
C6 0.0227(12) 0.0237(13) 0.0232(13) 0.0044(9) 0.0115(10) 0.0038(10)
C7 0.0213(12) 0.0255(13) 0.0287(14) 0.0000(10) 0.0096(11) 0.0010(11)
C8 0.0238(12) 0.0243(13) 0.0229(13) -0.0013(10) 0.0091(11) 0.0014(10)
C9 0.0307(14) 0.0244(14) 0.0301(15) 0.0008(11) 0.0105(12) -0.0026(11)
C10 0.0367(16) 0.0277(15) 0.0345(16) -0.0033(12) 0.0160(13) -0.0094(12)
C11 0.0378(16) 0.0294(15) 0.0218(13) -0.0041(12) 0.0052(12) -0.0018(11)
C12 0.0280(14) 0.0270(14) 0.0255(14) -0.0005(11) 0.0022(11) -0.0002(11)
C13 0.0259(13) 0.0290(15) 0.0270(14) -0.0015(10) 0.0088(11) -0.0016(11)
C14 0.0354(17) 0.050(2) 0.0422(18) 0.0135(14) 0.0113(15) -0.0085(16)
C15 0.0268(15) 0.065(2) 0.0403(18) 0.0040(15) 0.0095(14) -0.0139(17)
C16 0.0206(12) 0.0188(12) 0.0225(12) -0.0001(9) 0.0078(10) -0.0020(10)
C17 0.0200(11) 0.0193(12) 0.0210(12) 0.0011(9) 0.0063(10) 0.0008(10)
C18 0.0221(12) 0.0251(13) 0.0300(14) -0.0015(10) 0.0139(11) 0.0014(11)
C19 0.0199(12) 0.0235(13) 0.0275(14) 0.0032(9) 0.0076(10) 0.0008(11)
C20 0.0257(13) 0.0215(13) 0.0248(13) 0.0018(10) 0.0075(11) 0.0038(10)
C21 0.0225(12) 0.0228(13) 0.0227(13) -0.0001(10) 0.0080(10) 0.0019(10)
C22 0.0226(12) 0.0227(13) 0.0210(12) -0.0004(9) 0.0090(10) 0.0013(10)
C23 0.0222(12) 0.0239(13) 0.0271(13) 0.0026(10) 0.0133(11) 0.0075(11)
C24 0.0239(13) 0.0269(14) 0.0310(14) -0.0002(10) 0.0123(11) 0.0118(11)
C25 0.0246(14) 0.0439(18) 0.0441(18) 0.0050(12) 0.0140(13) 0.0217(15)
C26 0.0390(18) 0.048(2) 0.061(2) 0.0186(14) 0.0329(17) 0.0210(17)
C27 0.057(2) 0.0370(18) 0.0435(18) 0.0131(15) 0.0372(17) 0.0081(14)
C28 0.0340(15) 0.0265(14) 0.0303(15) 0.0056(11) 0.0178(12) 0.0062(11)
C29 0.0310(15) 0.0383(17) 0.0314(16) -0.0085(12) 0.0066(13) 0.0018(13)
C30 0.0503(19) 0.0364(17) 0.0291(16) 0.0005(14) 0.0162(14) -0.0037(13)

loop_
_atom_type_symbol
_atom_type_description
_atom_type_scat_dispersion_real
_atom_type_scat_dispersion_imag
_atom_type_scat_source
C C 0.0033 0.0016 'International Tables Vol C Tables 4.2.6.8 and 6.1.1.4'
H H 0.0000 0.0000 'International Tables Vol C Tables 4.2.6.8 and 6.1.1.4'
N N 0.0061 0.0033 'International Tables Vol C Tables 4.2.6.8 and 6.1.1.4'
O O 0.0106 0.0060 'International Tables Vol C Tables 4.2.6.8 and 6.1.1.4'
Cl Cl 0.1484 0.1585 'International Tables Vol C Tables 4.2.6.8 and 6.1.1.4'
Br Br -0.2901 2.4595 'International Tables Vol C Tables 4.2.6.8 and 6.1.1.4'
Co Co 0.3494 0.9721 'International Tables Vol C Tables 4.2.6.8 and 6.1.1.4'

loop_
_geom_angle_atom_site_label_1
_geom_angle_atom_site_label_2
_geom_angle_atom_site_label_3
_geom_angle
_geom_angle_publ_flag
O2 Co1 O1 113.77(8) n
O2 Co1 N2 94.94(8) n
O1 Co1 N2 115.58(8) n
O2 Co1 N1 116.97(9) n
O1 Co1 N1 94.53(8) n
N2 Co1 N1 122.51(9) n
C6 O1 Co1 125.79(17) n
C17 O2 Co1 126.25(17) n
C7 N1 C8 117.8(2) ?
C7 N1 Co1 121.47(18) ?
C8 N1 Co1 120.72(17) ?
C22 N2 C23 119.1(2) ?
C22 N2 Co1 122.70(18) ?
C23 N2 Co1 118.14(16) ?
C2 C1 C6 120.7(2) ?
C2 C1 C7 116.2(2) ?
C6 C1 C7 122.9(2) ?
C3 C2 C1 120.6(3) ?
C3 C2 H2 119.7 ?
C1 C2 H2 119.7 ?
C2 C3 C4 120.3(2) ?
C2 C3 Cl1 120.3(2) ?
C4 C3 Cl1 119.4(2) ?
C5 C4 C3 119.0(2) ?
C5 C4 H4 120.5 ?
C3 C4 H4 120.5 ?
C4 C5 C6 123.5(3) ?
C4 C5 Br1 119.0(2) ?
C6 C5 Br1 117.4(2) ?
O1 C6 C5 119.4(2) ?
O1 C6 C1 125.1(2) ?
C5 C6 C1 115.6(2) ?
N1 C7 C1 127.0(2) ?
N1 C7 H7 116.5 ?
C1 C7 H7 116.5 ?
C13 C8 C9 122.2(2) ?
C13 C8 N1 118.7(2) ?
C9 C8 N1 119.0(2) ?
C10 C9 C8 118.1(2) ?
C10 C9 C14 119.8(3) ?
C8 C9 C14 122.0(2) ?
C11 C10 C9 120.8(3) ?
C11 C10 H10 119.6 ?
C9 C10 H10 119.6 ?
C12 C11 C10 119.9(3) ?
C12 C11 H11 120.0 ?
C10 C11 H11 120.0 ?
C11 C12 C13 121.7(3) ?
C11 C12 H12 119.2 ?
C13 C12 H12 119.2 ?
C8 C13 C12 117.2(3) ?
C8 C13 C15 122.5(2) ?
C12 C13 C15 120.3(2) ?
C9 C14 H14A 109.5 ?
C9 C14 H14B 109.5 ?
H14A C14 H14B 109.5 ?
C9 C14 H14C 109.5 ?
H14A C14 H14C 109.5 ?
H14B C14 H14C 109.5 ?
C13 C15 H15A 109.5 ?
C13 C15 H15B 109.5 ?
H15A C15 H15B 109.5 ?
C13 C15 H15C 109.5 ?
H15A C15 H15C 109.5 ?
H15B C15 H15C 109.5 ?
C21 C16 C17 120.0(2) ?
C21 C16 C22 116.1(2) ?
C17 C16 C22 123.9(2) ?
O2 C17 C18 119.5(2) ?
O2 C17 C16 124.3(2) ?
C18 C17 C16 116.2(2) ?
C19 C18 C17 123.2(2) ?
C19 C18 Br2 119.1(2) ?
C17 C18 Br2 117.72(19) ?
C18 C19 C20 119.0(2) ?
C18 C19 H19 120.5 ?
C20 C19 H19 120.5 ?
C21 C20 C19 120.7(2) ?
C21 C20 Cl2 120.0(2) ?
C19 C20 Cl2 119.2(2) ?
C20 C21 C16 120.8(2) ?
C20 C21 H21 119.6 ?
C16 C21 H21 119.6 ?
N2 C22 C16 126.2(2) ?
N2 C22 H22 116.9 ?
C16 C22 H22 116.9 ?
C28 C23 C24 122.0(3) ?
C28 C23 N2 119.3(2) ?
C24 C23 N2 118.5(2) ?
C25 C24 C23 117.4(3) ?
C25 C24 C29 121.0(3) ?
C23 C24 C29 121.6(3) ?
C26 C25 C24 121.9(3) ?
C26 C25 H25 119.1 ?
C24 C25 H25 119.1 ?
C27 C26 C25 119.5(3) ?
C27 C26 H26 120.2 ?
C25 C26 H26 120.2 ?
C26 C27 C28 121.5(3) ?
C26 C27 H27 119.2 ?
C28 C27 H27 119.2 ?
C27 C28 C23 117.6(3) ?
C27 C28 C30 120.7(3) ?
C23 C28 C30 121.7(3) ?
C24 C29 H29A 109.5 ?
C24 C29 H29B 109.5 ?
H29A C29 H29B 109.5 ?
C24 C29 H29C 109.5 ?
H29A C29 H29C 109.5 ?
H29B C29 H29C 109.5 ?
C28 C30 H30A 109.5 ?
C28 C30 H30B 109.5 ?
H30A C30 H30B 109.5 ?
C28 C30 H30C 109.5 ?
H30A C30 H30C 109.5 ?
H30B C30 H30C 109.5 ?

loop_
_geom_bond_atom_site_label_1
_geom_bond_atom_site_label_2
_geom_bond_distance
_geom_bond_publ_flag
Co1 O2 1.9006(18) y
Co1 O1 1.9144(18) y
Co1 N2 1.983(2) y
Co1 N1 2.000(2) y
Br1 C5 1.901(3) n
Br2 C18 1.898(3) n
Cl1 C3 1.742(3) n
Cl2 C20 1.746(3) n
O1 C6 1.302(3) ?
O2 C17 1.308(3) ?
N1 C7 1.291(3) ?
N1 C8 1.447(3) ?
N2 C22 1.299(3) ?
N2 C23 1.437(3) ?
C1 C2 1.405(4) ?
C1 C6 1.420(4) ?
C1 C7 1.456(4) ?
C2 C3 1.372(4) ?
C2 H2 0.9500 ?
C3 C4 1.397(4) ?
C4 C5 1.365(4) ?
C4 H4 0.9500 ?
C5 C6 1.420(4) ?
C7 H7 0.9500 ?
C8 C13 1.399(4) ?
C8 C9 1.402(4) ?
C9 C10 1.397(4) ?
C9 C14 1.500(4) ?
C10 C11 1.383(4) ?
C10 H10 0.9500 ?
C11 C12 1.381(4) ?
C11 H11 0.9500 ?
C12 C13 1.400(4) ?
C12 H12 0.9500 ?
C13 C15 1.499(4) ?
C14 H14A 0.9800 ?
C14 H14B 0.9800 ?
C14 H14C 0.9800 ?
C15 H15A 0.9800 ?
C15 H15B 0.9800 ?
C15 H15C 0.9800 ?
C16 C21 1.408(3) ?
C16 C17 1.426(4) ?
C16 C22 1.445(3) ?
C17 C18 1.420(3) ?
C18 C19 1.370(4) ?
C19 C20 1.392(4) ?
C19 H19 0.9500 ?
C20 C21 1.370(4) ?
C21 H21 0.9500 ?
C22 H22 0.9500 ?
C23 C28 1.400(4) ?
C23 C24 1.406(4) ?
C24 C25 1.387(4) ?
C24 C29 1.506(4) ?
C25 C26 1.381(5) ?
C25 H25 0.9500 ?
C26 C27 1.378(5) ?
C26 H26 0.9500 ?
C27 C28 1.397(4) ?
C27 H27 0.9500 ?
C28 C30 1.506(4) ?
C29 H29A 0.9800 ?
C29 H29B 0.9800 ?
C29 H29C 0.9800 ?
C30 H30A 0.9800 ?
C30 H30B 0.9800 ?
C30 H30C 0.9800 ?

loop_
_geom_torsion_atom_site_label_1
_geom_torsion_atom_site_label_2
_geom_torsion_atom_site_label_3
_geom_torsion_atom_site_label_4
_geom_torsion
O2 Co1 O1 C6 106.0(2)
N2 Co1 O1 C6 -145.6(2)
N1 Co1 O1 C6 -16.2(2)
O1 Co1 O2 C17 135.3(2)
N2 Co1 O2 C17 14.5(2)
N1 Co1 O2 C17 -115.9(2)
O2 Co1 N1 C7 -102.8(2)
O1 Co1 N1 C7 16.8(2)
N2 Co1 N1 C7 141.1(2)
O2 Co1 N1 C8 77.5(2)
O1 Co1 N1 C8 -162.86(19)
N2 Co1 N1 C8 -38.5(2)
O2 Co1 N2 C22 -10.4(2)
O1 Co1 N2 C22 -129.8(2)
N1 Co1 N2 C22 116.1(2)
O2 Co1 N2 C23 172.64(18)
O1 Co1 N2 C23 53.3(2)
N1 Co1 N2 C23 -60.8(2)
C6 C1 C2 C3 -0.8(4)
C7 C1 C2 C3 175.6(2)
C1 C2 C3 C4 -2.7(4)
C1 C2 C3 Cl1 179.1(2)
C2 C3 C4 C5 2.2(4)
Cl1 C3 C4 C5 -179.6(2)
C3 C4 C5 C6 1.9(4)
C3 C4 C5 Br1 -175.9(2)
Co1 O1 C6 C5 -173.34(18)
Co1 O1 C6 C1 6.3(4)
C4 C5 C6 O1 174.4(3)
Br1 C5 C6 O1 -7.7(3)
C4 C5 C6 C1 -5.2(4)
Br1 C5 C6 C1 172.68(19)
C2 C1 C6 O1 -175.1(3)
C7 C1 C6 O1 8.8(4)
C2 C1 C6 C5 4.5(4)
C7 C1 C6 C5 -171.6(2)
C8 N1 C7 C1 171.2(2)
Co1 N1 C7 C1 -8.4(4)
C2 C1 C7 N1 176.6(3)
C6 C1 C7 N1 -7.2(4)
C7 N1 C8 C13 110.2(3)
Co1 N1 C8 C13 -70.2(3)
C7 N1 C8 C9 -74.1(3)
Co1 N1 C8 C9 105.6(3)
C13 C8 C9 C10 2.2(4)
N1 C8 C9 C10 -173.4(2)
C13 C8 C9 C14 179.3(3)
N1 C8 C9 C14 3.7(4)
C8 C9 C10 C11 0.1(4)
C14 C9 C10 C11 -177.0(3)
C9 C10 C11 C12 -1.0(5)
C10 C11 C12 C13 -0.3(4)
C9 C8 C13 C12 -3.5(4)
N1 C8 C13 C12 172.1(2)
C9 C8 C13 C15 175.2(3)
N1 C8 C13 C15 -9.2(4)
C11 C12 C13 C8 2.5(4)
C11 C12 C13 C15 -176.1(3)
Co1 O2 C17 C18 169.79(18)
Co1 O2 C17 C16 -11.6(4)
C21 C16 C17 O2 -178.5(2)
C22 C16 C17 O2 0.2(4)
C21 C16 C17 C18 0.1(4)
C22 C16 C17 C18 178.8(2)
O2 C17 C18 C19 178.6(2)
C16 C17 C18 C19 -0.1(4)
O2 C17 C18 Br2 -1.4(3)
C16 C17 C18 Br2 179.94(18)
C17 C18 C19 C20 -0.2(4)
Br2 C18 C19 C20 179.80(19)
C18 C19 C20 C21 0.4(4)
C18 C19 C20 Cl2 -179.7(2)
C19 C20 C21 C16 -0.4(4)
Cl2 C20 C21 C16 179.75(19)
C17 C16 C21 C20 0.1(4)
C22 C16 C21 C20 -178.7(2)
C23 N2 C22 C16 -179.5(2)
Co1 N2 C22 C16 3.6(4)
C21 C16 C22 N2 -177.4(2)
C17 C16 C22 N2 3.8(4)
C22 N2 C23 C28 -76.9(3)
Co1 N2 C23 C28 100.1(2)
C22 N2 C23 C24 106.8(3)
Co1 N2 C23 C24 -76.1(3)
C28 C23 C24 C25 -2.3(4)
N2 C23 C24 C25 173.9(2)
C28 C23 C24 C29 177.2(3)
N2 C23 C24 C29 -6.6(4)
C23 C24 C25 C26 0.1(4)
C29 C24 C25 C26 -179.4(3)
C24 C25 C26 C27 1.8(5)
C25 C26 C27 C28 -1.6(5)
C26 C27 C28 C23 -0.5(5)
C26 C27 C28 C30 178.3(3)
C24 C23 C28 C27 2.5(4)
N2 C23 C28 C27 -173.7(2)
C24 C23 C28 C30 -176.3(3)
N2 C23 C28 C30 7.6(4)
